data_7227619
loop_
_publ_author_name
'Ding, Bin'
'Wu, Jie'
'Wu, Xiang Xia'
'Huo, Jian Zhong'
'Zhu, Zhao Zhou'
'Liu, Yuan Yuan'
'Shi, Fang Xue'

_publ_section_title
;
 Syntheses, structural diversities and characterization of a series of
 coordination polymers with two isomeric oxadiazol-pyridine ligands
;
_journal_issue 16
_journal_name_full 'RSC Adv.'
_journal_page_first 9704
_journal_paper_doi 10.1039/C6RA28153B
_journal_volume 7
_journal_year 2017
_chemical_formula_sum 'C24 H21 Ag2 F12 N9 O3 P2'
_chemical_formula_weight 989.18
_chemical_name_systematic
; 
 ? 
;
_space_group_crystal_system triclinic
_space_group_IT_number 2
_space_group_name_Hall '-P 1'
_space_group_name_H-M_alt 'P -1'
_symmetry_space_group_name_Hall '-P 1'
_symmetry_space_group_name_H-M 'P -1'
_atom_sites_solution_hydrogens mixed
_audit_creation_method SHELXL-2013
_audit_update_record
;
2016-06-20 deposited with the CCDC.
2017-01-29 downloaded from the CCDC.
;
_cell_angle_alpha 104.313(3)
_cell_angle_beta 91.093(3)
_cell_angle_gamma 112.549(3)
_cell_formula_units_Z 2
_cell_length_a 9.0183(13)
_cell_length_b 10.8981(17)
_cell_length_c 19.524(3)
_cell_measurement_reflns_used 2966
_cell_measurement_temperature 296(2)
_cell_measurement_theta_max 24.46
_cell_measurement_theta_min 2.52
_cell_volume 1703.2(4)
_computing_cell_refinement 'Bruker SMART'
_computing_data_collection 'Bruker SMART'
_computing_data_reduction 'Bruker SAINT'
_computing_molecular_graphics 'Bruker SHELXTL'
_computing_publication_material 'Bruker SHELXTL'
_computing_structure_refinement 'SHELXL-2013 (Sheldrick, 2013)'
_computing_structure_solution 'Bruker SHELXTL'
_diffrn_ambient_temperature 296(2)
_diffrn_measured_fraction_theta_full 0.992
_diffrn_measured_fraction_theta_max 0.985
_diffrn_measurement_device_type 'CCD area detector'
_diffrn_measurement_method 'phi and omega scans'
_diffrn_radiation_type MoK\a
_diffrn_radiation_wavelength 0.71073
_diffrn_reflns_av_R_equivalents 0.0283
_diffrn_reflns_av_unetI/netI 0.0591
_diffrn_reflns_Laue_measured_fraction_full 0.992
_diffrn_reflns_Laue_measured_fraction_max 0.985
_diffrn_reflns_limit_h_max 12
_diffrn_reflns_limit_h_min -11
_diffrn_reflns_limit_k_max 11
_diffrn_reflns_limit_k_min -14
_diffrn_reflns_limit_l_max 26
_diffrn_reflns_limit_l_min -25
_diffrn_reflns_number 12765
_diffrn_reflns_point_group_measured_fraction_full 0.992
_diffrn_reflns_point_group_measured_fraction_max 0.985
_diffrn_reflns_theta_full 25.242
_diffrn_reflns_theta_max 28.417
_diffrn_reflns_theta_min 1.085
_exptl_absorpt_coefficient_mu 1.353
_exptl_absorpt_correction_type multi-scan
_exptl_absorpt_process_details SADABS
_exptl_crystal_colour COLOURLESS
_exptl_crystal_density_diffrn 1.929
_exptl_crystal_density_meas ?
_exptl_crystal_description BLOCK
_exptl_crystal_F_000 968
_exptl_crystal_size_max 0.220
_exptl_crystal_size_mid 0.200
_exptl_crystal_size_min 0.170
_exptl_transmission_factor_max 0.803
_exptl_transmission_factor_min 0.755
_refine_diff_density_max 1.283
_refine_diff_density_min -0.751
_refine_diff_density_rms 0.112
_refine_ls_extinction_method none
_refine_ls_goodness_of_fit_ref 1.056
_refine_ls_hydrogen_treatment constr
_refine_ls_matrix_type full
_refine_ls_number_parameters 469
_refine_ls_number_reflns 8421
_refine_ls_number_restraints 0
_refine_ls_restrained_S_all 1.056
_refine_ls_R_factor_all 0.0858
_refine_ls_R_factor_gt 0.0549
_refine_ls_shift/su_max 0.001
_refine_ls_shift/su_mean 0.000
_refine_ls_structure_factor_coef Fsqd
_refine_ls_weighting_details
; 
 w=1/[\s^2^(Fo^2^)+(0.0758P)^2^+0.5071P] 
 where P=(Fo^2^+2Fc^2^)/3 
;
_refine_ls_weighting_scheme calc
_refine_ls_wR_factor_gt 0.1389
_refine_ls_wR_factor_ref 0.1590
_reflns_Friedel_coverage 0.000
_reflns_number_gt 5560
_reflns_number_total 8421
_reflns_threshold_expression 'I > 2\s(I)'
_cod_data_source_file c6ra28153b2.cif
_cod_data_source_block n160324b
_cod_depositor_comments
;
The following automatic conversions were performed:

'_exptl_absorpt_correction_type' value 'MULTI-SCAN' changed to
'multi-scan' according to
/usr/data/users/saulius/crontab/automatic-downloads/rss-feeds/RSC/lib/dictionaries/cif_core.dic
dictionary named 'cif_core.dic' version 2.4.2 from 2011-04-26.

'_exptl_crystal_density_meas' value 'NONE' was changed to '?' - the
value is perceived as not measured.

Automatic conversion script
Id: cif_fix_values 4268 2015-11-12 08:31:59Z antanas 
;
_cod_database_code 7227619
_shelx_space_group_comment
; 
The symmetry employed for this shelxl refinement is uniquely defined 
by the following loop, which should always be used as a source of 
symmetry information in preference to the above space-group names. 
They are only intended as comments. 
;
_shelx_estimated_absorpt_t_min 0.755
_shelx_estimated_absorpt_t_max 0.803
_shelxl_version_number 2013-2

loop_
_space_group_symop_operation_xyz
'x, y, z'
'-x, -y, -z'

loop_
_atom_site_label
_atom_site_type_symbol
_atom_site_fract_x
_atom_site_fract_y
_atom_site_fract_z
_atom_site_U_iso_or_equiv
_atom_site_adp_type
_atom_site_occupancy
_atom_site_site_symmetry_order
_atom_site_calc_flag
_atom_site_refinement_flags_posn
_atom_site_refinement_flags_adp
Ag1 Ag 1.45458(5) 0.72962(4) 0.76395(2) 0.04795(14) Uani 1 1 d . .
Ag2 Ag 0.91986(5) 0.89321(5) 0.78745(2) 0.05013(14) Uani 1 1 d . .
P1 P 0.7073(3) 0.36008(19) 0.87165(9) 0.0743(5) Uani 1 1 d . .
P2 P 0.3753(2) 0.23890(18) 0.48802(8) 0.0574(4) Uani 1 1 d . .
O1 O 0.6402(4) 0.4136(3) 0.67931(18) 0.0399(8) Uani 1 1 d . .
O2 O 0.7793(5) 1.2254(4) 1.0373(2) 0.0589(11) Uani 1 1 d . .
O3 O 0.6585(4) 1.0937(4) 0.6791(2) 0.0456(9) Uani 1 1 d . .
N1 N 0.7508(4) 0.6389(4) 0.7243(2) 0.0376(9) Uani 1 1 d . .
N2 N 0.5883(4) 0.5873(4) 0.7379(2) 0.0388(9) Uani 1 1 d . .
N3 N 1.2089(5) 0.6037(4) 0.6822(2) 0.0425(10) Uani 1 1 d . .
N4 N 0.6596(6) 1.2298(5) 1.1326(2) 0.0549(12) Uani 1 1 d . .
N5 N 0.6579(7) 1.0964(5) 1.1061(3) 0.0662(14) Uani 1 1 d . .
N6 N 0.8426(5) 0.8916(4) 0.8949(2) 0.0456(10) Uani 1 1 d . .
N7 N 0.7631(5) 0.9999(4) 0.7420(2) 0.0453(10) Uani 1 1 d . .
N8 N 0.5934(4) 0.9354(4) 0.7369(2) 0.0400(9) Uani 1 1 d . .
N9 N 0.1068(5) 0.9221(5) 0.7129(2) 0.0422(10) Uani 1 1 d . .
F1 F 0.8327(6) 0.4819(5) 0.9324(2) 0.0997(15) Uani 1 1 d . .
F2 F 0.6133(8) 0.2992(8) 0.9285(4) 0.173(3) Uani 1 1 d . .
F3 F 0.6038(8) 0.4459(6) 0.8690(3) 0.145(3) Uani 1 1 d . .
F4 F 0.5789(8) 0.2384(6) 0.8109(3) 0.153(3) Uani 1 1 d . .
F5 F 0.8143(9) 0.2782(6) 0.8732(4) 0.146(2) Uani 1 1 d . .
F6 F 0.8039(9) 0.4241(8) 0.8149(3) 0.170(3) Uani 1 1 d . .
F7 F 0.2805(8) 0.3050(6) 0.4517(4) 0.145(3) Uani 1 1 d . .
F8 F 0.2692(8) 0.0911(5) 0.4386(3) 0.133(2) Uani 1 1 d . .
F9 F 0.5012(10) 0.2630(8) 0.4370(4) 0.183(3) Uani 1 1 d . .
F10 F 0.4608(7) 0.1750(6) 0.5288(3) 0.134(2) Uani 1 1 d . .
F11 F 0.4745(7) 0.3848(5) 0.5391(3) 0.123(2) Uani 1 1 d . .
F12 F 0.2401(9) 0.2136(7) 0.5376(4) 0.176(3) Uani 1 1 d . .
C1 C 1.2029(7) 0.5263(6) 0.6160(3) 0.0516(14) Uani 1 1 d . .
H1 H 1.2994 0.5287 0.5991 0.062 Uiso 1 1 calc R U
C2 C 1.0593(7) 0.4433(7) 0.5718(3) 0.0573(15) Uani 1 1 d . .
H2 H 1.0594 0.3880 0.5271 0.069 Uiso 1 1 calc R U
C3 C 0.9167(7) 0.4438(6) 0.5948(3) 0.0518(13) Uani 1 1 d . .
H3 H 0.8187 0.3898 0.5657 0.062 Uiso 1 1 calc R U
C4 C 0.9213(5) 0.5263(5) 0.6622(3) 0.0344(10) Uani 1 1 d . .
C5 C 1.0692(5) 0.6022(5) 0.7034(3) 0.0384(11) Uani 1 1 d . .
H5 H 1.0715 0.6557 0.7490 0.046 Uiso 1 1 calc R U
C6 C 0.7753(5) 0.5335(5) 0.6896(2) 0.0348(10) Uani 1 1 d . .
C7 C 0.5294(5) 0.4556(5) 0.7103(3) 0.0400(11) Uani 1 1 d . .
C8 C 0.3676(6) 0.3521(6) 0.7119(3) 0.0556(15) Uani 1 1 d . .
H8A H 0.3715 0.3111 0.7497 0.083 Uiso 1 1 d R U
H8B H 0.3329 0.2818 0.6672 0.083 Uiso 1 1 d R U
H8C H 0.2928 0.3960 0.7197 0.083 Uiso 1 1 d R U
C9 C 0.8153(7) 0.9966(6) 0.9391(3) 0.0467(12) Uani 1 1 d . .
H9 H 0.8382 1.0780 0.9261 0.056 Uiso 1 1 calc R U
C10 C 0.7547(7) 0.9856(6) 1.0024(3) 0.0487(13) Uani 1 1 d . .
C11 C 0.7181(9) 0.8674(7) 1.0214(3) 0.0656(17) Uani 1 1 d . .
H11 H 0.6755 0.8584 1.0638 0.079 Uiso 1 1 calc R U
C12 C 0.7447(10) 0.7603(7) 0.9770(3) 0.076(2) Uani 1 1 d . .
H12 H 0.7204 0.6780 0.9891 0.091 Uiso 1 1 calc R U
C13 C 0.8074(8) 0.7759(6) 0.9145(3) 0.0559(14) Uani 1 1 d . .
H13 H 0.8260 0.7033 0.8850 0.067 Uiso 1 1 calc R U
C14 C 0.7273(7) 1.1013(6) 1.0501(3) 0.0463(12) Uani 1 1 d . .
C15 C 0.7298(8) 1.3009(6) 1.0907(3) 0.0520(14) Uani 1 1 d . .
C16 C 0.7661(11) 1.4474(7) 1.0964(4) 0.085(2) Uani 1 1 d . .
H16A H 0.7075 1.4535 1.0568 0.128 Uiso 1 1 d R U
H16B H 0.8802 1.4960 1.0963 0.128 Uiso 1 1 d R U
H16C H 0.7344 1.4878 1.1400 0.128 Uiso 1 1 d R U
C17 C 0.0526(7) 0.9013(6) 0.6456(3) 0.0520(14) Uani 1 1 d . .
H17 H -0.0579 0.8739 0.6337 0.062 Uiso 1 1 calc R U
C18 C 0.1518(7) 0.9183(7) 0.5914(3) 0.0619(16) Uani 1 1 d . .
H18 H 0.1097 0.9078 0.5455 0.074 Uiso 1 1 calc R U
C19 C 0.3147(7) 0.9512(7) 0.6086(3) 0.0545(14) Uani 1 1 d . .
H19 H 0.3851 0.9627 0.5743 0.065 Uiso 1 1 calc R U
C20 C 0.3704(6) 0.9665(5) 0.6781(3) 0.0380(10) Uani 1 1 d . .
C21 C 0.2641(5) 0.9523(5) 0.7283(3) 0.0372(10) Uani 1 1 d . .
H21 H 0.3035 0.9643 0.7749 0.045 Uiso 1 1 calc R U
C22 C 0.5395(5) 0.9950(5) 0.6996(2) 0.0363(10) Uani 1 1 d . .
C23 C 0.7947(6) 1.0919(6) 0.7083(3) 0.0473(13) Uani 1 1 d . .
C24 C 0.9537(7) 1.1911(7) 0.6988(5) 0.077(2) Uani 1 1 d . .
H24A H 1.0382 1.1765 0.7218 0.115 Uiso 1 1 d R U
H24B H 0.9628 1.2836 0.7197 0.115 Uiso 1 1 d R U
H24C H 0.9634 1.1777 0.6489 0.115 Uiso 1 1 d R U

loop_
_atom_site_aniso_label
_atom_site_aniso_U_11
_atom_site_aniso_U_22
_atom_site_aniso_U_33
_atom_site_aniso_U_23
_atom_site_aniso_U_13
_atom_site_aniso_U_12
Ag1 0.0382(2) 0.0435(2) 0.0644(3) 0.0132(2) 0.02042(18) 0.01900(18)
Ag2 0.0410(2) 0.0569(3) 0.0569(3) 0.0169(2) 0.02051(18) 0.0227(2)
P1 0.1195(17) 0.0533(10) 0.0502(10) 0.0085(8) 0.0012(10) 0.0388(11)
P2 0.0565(9) 0.0632(10) 0.0501(9) 0.0072(8) 0.0052(7) 0.0265(8)
O1 0.0309(17) 0.0334(18) 0.0472(19) 0.0025(15) 0.0027(14) 0.0097(14)
O2 0.088(3) 0.049(2) 0.045(2) 0.0141(18) 0.031(2) 0.032(2)
O3 0.0321(17) 0.0394(19) 0.071(2) 0.0253(18) 0.0188(16) 0.0134(15)
N1 0.0234(18) 0.039(2) 0.048(2) 0.0088(18) 0.0071(16) 0.0120(17)
N2 0.0262(19) 0.039(2) 0.050(2) 0.0064(19) 0.0082(17) 0.0142(17)
N3 0.032(2) 0.047(3) 0.051(2) 0.013(2) 0.0092(18) 0.0187(19)
N4 0.073(3) 0.053(3) 0.047(3) 0.015(2) 0.026(2) 0.033(3)
N5 0.091(4) 0.056(3) 0.062(3) 0.021(3) 0.043(3) 0.036(3)
N6 0.052(3) 0.043(2) 0.043(2) 0.008(2) 0.0136(19) 0.022(2)
N7 0.0245(19) 0.042(2) 0.070(3) 0.016(2) 0.0105(19) 0.0124(18)
N8 0.0245(18) 0.041(2) 0.058(3) 0.017(2) 0.0114(17) 0.0145(17)
N9 0.031(2) 0.048(3) 0.051(2) 0.015(2) 0.0115(18) 0.0190(19)
F1 0.112(4) 0.089(3) 0.073(3) -0.004(2) -0.014(2) 0.030(3)
F2 0.125(5) 0.208(8) 0.136(5) 0.079(5) 0.014(4) -0.004(5)
F3 0.156(5) 0.101(4) 0.167(5) -0.024(4) -0.055(4) 0.081(4)
F4 0.197(6) 0.080(4) 0.128(5) -0.045(3) -0.062(4) 0.046(4)
F5 0.189(6) 0.106(4) 0.174(6) 0.026(4) 0.004(5) 0.100(5)
F6 0.210(7) 0.226(8) 0.087(4) 0.090(5) 0.031(4) 0.070(6)
F7 0.147(5) 0.101(4) 0.174(6) 0.014(4) -0.077(4) 0.055(4)
F8 0.163(5) 0.074(3) 0.123(4) -0.022(3) -0.043(4) 0.039(3)
F9 0.219(7) 0.148(6) 0.220(7) 0.083(6) 0.167(6) 0.087(6)
F10 0.134(4) 0.100(4) 0.177(6) 0.062(4) -0.037(4) 0.043(3)
F11 0.144(5) 0.068(3) 0.117(4) -0.001(3) -0.054(3) 0.020(3)
F12 0.174(6) 0.141(6) 0.219(7) 0.045(5) 0.132(6) 0.068(5)
C1 0.047(3) 0.067(4) 0.054(3) 0.020(3) 0.023(3) 0.035(3)
C2 0.061(4) 0.065(4) 0.044(3) 0.001(3) 0.010(3) 0.031(3)
C3 0.041(3) 0.065(4) 0.046(3) 0.004(3) 0.003(2) 0.025(3)
C4 0.028(2) 0.035(2) 0.046(3) 0.013(2) 0.0082(19) 0.0172(19)
C5 0.033(2) 0.038(3) 0.043(3) 0.008(2) 0.005(2) 0.016(2)
C6 0.029(2) 0.035(2) 0.038(2) 0.007(2) 0.0033(18) 0.0128(19)
C7 0.029(2) 0.044(3) 0.045(3) 0.008(2) 0.004(2) 0.015(2)
C8 0.031(3) 0.050(3) 0.076(4) 0.009(3) 0.012(3) 0.011(2)
C9 0.055(3) 0.043(3) 0.044(3) 0.012(2) 0.013(2) 0.023(3)
C10 0.051(3) 0.048(3) 0.042(3) 0.004(2) 0.011(2) 0.020(3)
C11 0.092(5) 0.055(4) 0.056(4) 0.020(3) 0.035(3) 0.032(4)
C12 0.130(6) 0.044(3) 0.061(4) 0.028(3) 0.033(4) 0.036(4)
C13 0.083(4) 0.041(3) 0.045(3) 0.009(3) 0.017(3) 0.027(3)
C14 0.054(3) 0.049(3) 0.039(3) 0.014(2) 0.012(2) 0.022(3)
C15 0.070(4) 0.052(3) 0.035(3) 0.006(2) 0.015(2) 0.029(3)
C16 0.144(7) 0.053(4) 0.073(5) 0.025(4) 0.056(5) 0.048(5)
C17 0.038(3) 0.069(4) 0.051(3) 0.014(3) -0.001(2) 0.025(3)
C18 0.056(4) 0.086(5) 0.052(3) 0.021(3) 0.004(3) 0.037(3)
C19 0.051(3) 0.074(4) 0.051(3) 0.026(3) 0.019(3) 0.033(3)
C20 0.033(2) 0.043(3) 0.043(3) 0.014(2) 0.013(2) 0.018(2)
C21 0.032(2) 0.040(3) 0.040(2) 0.011(2) 0.0079(19) 0.014(2)
C22 0.030(2) 0.036(2) 0.042(3) 0.010(2) 0.0126(19) 0.012(2)
C23 0.028(2) 0.046(3) 0.072(4) 0.020(3) 0.014(2) 0.015(2)
C24 0.035(3) 0.060(4) 0.138(7) 0.050(4) 0.025(4) 0.008(3)

loop_
_atom_type_symbol
_atom_type_description
_atom_type_scat_dispersion_real
_atom_type_scat_dispersion_imag
_atom_type_scat_source
C C 0.0033 0.0016 'International Tables Vol C Tables 4.2.6.8 and 6.1.1.4'
H H 0.0000 0.0000 'International Tables Vol C Tables 4.2.6.8 and 6.1.1.4'
N N 0.0061 0.0033 'International Tables Vol C Tables 4.2.6.8 and 6.1.1.4'
O O 0.0106 0.0060 'International Tables Vol C Tables 4.2.6.8 and 6.1.1.4'
F F 0.0171 0.0103 'International Tables Vol C Tables 4.2.6.8 and 6.1.1.4'
P P 0.1023 0.0942 'International Tables Vol C Tables 4.2.6.8 and 6.1.1.4'
Ag Ag -0.8971 1.1015 'International Tables Vol C Tables 4.2.6.8 and 6.1.1.4'

loop_
_geom_angle_atom_site_label_1
_geom_angle_atom_site_label_2
_geom_angle_atom_site_label_3
_geom_angle
_geom_angle_site_symmetry_1
_geom_angle_site_symmetry_3
N2 Ag1 N4 124.79(16) 1_655 2_777
N2 Ag1 N8 111.05(14) 1_655 1_655
N4 Ag1 N8 109.87(16) 2_777 1_655
N2 Ag1 N3 102.49(14) 1_655 .
N4 Ag1 N3 98.30(17) 2_777 .
N8 Ag1 N3 108.07(14) 1_655 .
N6 Ag2 N9 152.34(16) . 1_655
N6 Ag2 N7 102.44(15) . .
N9 Ag2 N7 98.82(15) 1_655 .
N6 Ag2 N1 97.59(15) . .
N9 Ag2 N1 95.79(14) 1_655 .
N7 Ag2 N1 100.30(14) . .
F2 P1 F5 90.2(4) . .
F2 P1 F6 179.1(4) . .
F5 P1 F6 90.1(4) . .
F2 P1 F3 91.6(5) . .
F5 P1 F3 178.1(5) . .
F6 P1 F3 88.1(4) . .
F2 P1 F1 89.5(3) . .
F5 P1 F1 88.4(3) . .
F6 P1 F1 89.7(4) . .
F3 P1 F1 91.0(3) . .
F2 P1 F4 90.2(4) . .
F5 P1 F4 92.4(4) . .
F6 P1 F4 90.7(4) . .
F3 P1 F4 88.2(3) . .
F1 P1 F4 179.1(4) . .
F9 P2 F10 92.5(4) . .
F9 P2 F11 90.5(4) . .
F10 P2 F11 90.6(3) . .
F9 P2 F12 177.3(5) . .
F10 P2 F12 89.9(4) . .
F11 P2 F12 90.8(4) . .
F9 P2 F8 92.0(4) . .
F10 P2 F8 89.6(3) . .
F11 P2 F8 177.5(4) . .
F12 P2 F8 86.8(4) . .
F9 P2 F7 91.9(4) . .
F10 P2 F7 175.5(4) . .
F11 P2 F7 88.2(3) . .
F12 P2 F7 85.7(4) . .
F8 P2 F7 91.4(3) . .
C7 O1 C6 103.8(4) . .
C14 O2 C15 103.3(4) . .
C22 O3 C23 103.2(4) . .
C6 N1 N2 105.9(4) . .
C6 N1 Ag2 137.5(3) . .
N2 N1 Ag2 115.7(3) . .
C7 N2 N1 106.9(4) . .
C7 N2 Ag1 128.6(3) . 1_455
N1 N2 Ag1 120.5(3) . 1_455
C5 N3 C1 117.0(4) . .
C5 N3 Ag1 119.8(3) . .
C1 N3 Ag1 123.2(3) . .
C15 N4 N5 107.6(4) . .
C15 N4 Ag1 135.6(4) . 2_777
N5 N4 Ag1 116.9(3) . 2_777
C14 N5 N4 104.4(5) . .
C13 N6 C9 117.8(5) . .
C13 N6 Ag2 117.8(3) . .
C9 N6 Ag2 124.1(4) . .
C23 N7 N8 106.8(4) . .
C23 N7 Ag2 134.3(3) . .
N8 N7 Ag2 117.6(3) . .
C22 N8 N7 105.2(4) . .
C22 N8 Ag1 128.3(3) . 1_455
N7 N8 Ag1 124.4(3) . 1_455
C17 N9 C21 117.4(4) . .
C17 N9 Ag2 115.4(3) . 1_455
C21 N9 Ag2 127.1(3) . 1_455
N3 C1 C2 122.9(5) . .
N3 C1 H1 118.6 . .
C2 C1 H1 118.6 . .
C3 C2 C1 119.1(5) . .
C3 C2 H2 120.5 . .
C1 C2 H2 120.5 . .
C2 C3 C4 118.8(5) . .
C2 C3 H3 120.6 . .
C4 C3 H3 120.6 . .
C5 C4 C3 118.2(4) . .
C5 C4 C6 120.1(4) . .
C3 C4 C6 121.7(4) . .
N3 C5 C4 124.1(5) . .
N3 C5 H5 118.0 . .
C4 C5 H5 118.0 . .
N1 C6 O1 111.7(4) . .
N1 C6 C4 129.5(4) . .
O1 C6 C4 118.7(4) . .
N2 C7 O1 111.6(4) . .
N2 C7 C8 129.1(5) . .
O1 C7 C8 119.2(5) . .
C7 C8 H8A 109.5 . .
C7 C8 H8B 109.5 . .
H8A C8 H8B 109.5 . .
C7 C8 H8C 109.4 . .
H8A C8 H8C 109.5 . .
H8B C8 H8C 109.5 . .
N6 C9 C10 121.7(5) . .
N6 C9 H9 119.1 . .
C10 C9 H9 119.1 . .
C11 C10 C9 119.9(5) . .
C11 C10 C14 119.2(5) . .
C9 C10 C14 120.9(5) . .
C10 C11 C12 118.9(5) . .
C10 C11 H11 120.6 . .
C12 C11 H11 120.6 . .
C13 C12 C11 119.5(6) . .
C13 C12 H12 120.2 . .
C11 C12 H12 120.2 . .
N6 C13 C12 122.1(5) . .
N6 C13 H13 118.9 . .
C12 C13 H13 118.9 . .
N5 C14 O2 113.7(5) . .
N5 C14 C10 125.4(5) . .
O2 C14 C10 120.9(4) . .
N4 C15 O2 110.9(5) . .
N4 C15 C16 128.6(5) . .
O2 C15 C16 120.4(5) . .
C15 C16 H16A 109.5 . .
C15 C16 H16B 109.5 . .
H16A C16 H16B 109.5 . .
C15 C16 H16C 109.4 . .
H16A C16 H16C 109.5 . .
H16B C16 H16C 109.5 . .
N9 C17 C18 123.9(5) . .
N9 C17 H17 118.1 . .
C18 C17 H17 118.1 . .
C19 C18 C17 117.7(5) . .
C19 C18 H18 121.2 . .
C17 C18 H18 121.2 . .
C20 C19 C18 118.5(5) . .
C20 C19 H19 120.7 . .
C18 C19 H19 120.7 . .
C21 C20 C19 119.4(4) . .
C21 C20 C22 118.9(4) . .
C19 C20 C22 121.7(4) . .
N9 C21 C20 122.9(5) . .
N9 C21 H21 118.6 . .
C20 C21 H21 118.6 . .
N8 C22 O3 112.8(4) . .
N8 C22 C20 127.7(4) . .
O3 C22 C20 119.5(4) . .
N7 C23 O3 112.0(4) . .
N7 C23 C24 128.9(5) . .
O3 C23 C24 119.1(5) . .
C23 C24 H24A 109.5 . .
C23 C24 H24B 109.4 . .
H24A C24 H24B 109.5 . .
C23 C24 H24C 109.5 . .
H24A C24 H24C 109.5 . .
H24B C24 H24C 109.5 . .

loop_
_geom_bond_atom_site_label_1
_geom_bond_atom_site_label_2
_geom_bond_distance
_geom_bond_site_symmetry_2
Ag1 N2 2.277(4) 1_655
Ag1 N4 2.307(4) 2_777
Ag1 N8 2.309(4) 1_655
Ag1 N3 2.406(4) .
Ag2 N6 2.225(4) .
Ag2 N9 2.231(4) 1_655
Ag2 N7 2.421(4) .
Ag2 N1 2.554(4) .
P1 F2 1.536(6) .
P1 F5 1.549(5) .
P1 F6 1.558(6) .
P1 F3 1.563(5) .
P1 F1 1.571(5) .
P1 F4 1.581(5) .
P2 F9 1.515(6) .
P2 F10 1.542(5) .
P2 F11 1.553(5) .
P2 F12 1.555(6) .
P2 F8 1.567(5) .
P2 F7 1.567(5) .
O1 C7 1.346(6) .
O1 C6 1.369(6) .
O2 C14 1.339(6) .
O2 C15 1.356(6) .
O3 C22 1.346(5) .
O3 C23 1.354(6) .
N1 C6 1.282(6) .
N1 N2 1.411(5) .
N2 C7 1.286(6) .
N2 Ag1 2.277(4) 1_455
N3 C5 1.330(6) .
N3 C1 1.345(7) .
N4 C15 1.275(7) .
N4 N5 1.412(7) .
N4 Ag1 2.307(4) 2_777
N5 C14 1.273(7) .
N6 C13 1.332(7) .
N6 C9 1.361(6) .
N7 C23 1.278(7) .
N7 N8 1.408(5) .
N8 C22 1.286(6) .
N8 Ag1 2.309(4) 1_455
N9 C17 1.326(7) .
N9 C21 1.337(6) .
N9 Ag2 2.231(4) 1_455
C1 C2 1.383(8) .
C1 H1 0.9300 .
C2 C3 1.372(7) .
C2 H2 0.9300 .
C3 C4 1.389(7) .
C3 H3 0.9300 .
C4 C5 1.376(6) .
C4 C6 1.452(6) .
C5 H5 0.9300 .
C7 C8 1.469(7) .
C8 H8A 0.9600 .
C8 H8B 0.9600 .
C8 H8C 0.9600 .
C9 C10 1.375(7) .
C9 H9 0.9300 .
C10 C11 1.349(8) .
C10 C14 1.478(7) .
C11 C12 1.377(9) .
C11 H11 0.9300 .
C12 C13 1.375(8) .
C12 H12 0.9300 .
C13 H13 0.9300 .
C15 C16 1.476(8) .
C16 H16A 0.9600 .
C16 H16B 0.9600 .
C16 H16C 0.9600 .
C17 C18 1.400(8) .
C17 H17 0.9300 .
C18 C19 1.385(8) .
C18 H18 0.9300 .
C19 C20 1.385(7) .
C19 H19 0.9300 .
C20 C21 1.379(6) .
C20 C22 1.464(6) .
C21 H21 0.9300 .
C23 C24 1.476(7) .
C24 H24A 0.9600 .
C24 H24B 0.9600 .
C24 H24C 0.9600 .

loop_
_geom_torsion_atom_site_label_1
_geom_torsion_atom_site_label_2
_geom_torsion_atom_site_label_3
_geom_torsion_atom_site_label_4
_geom_torsion
_geom_torsion_site_symmetry_1
_geom_torsion_site_symmetry_4
C6 N1 N2 C7 0.0(5) . .
Ag2 N1 N2 C7 -171.2(3) . .
C6 N1 N2 Ag1 -159.3(3) . 1_455
Ag2 N1 N2 Ag1 29.5(4) . 1_455
C15 N4 N5 C14 -0.4(7) . .
Ag1 N4 N5 C14 -179.7(4) 2_777 .
C23 N7 N8 C22 0.7(6) . .
Ag2 N7 N8 C22 -168.1(3) . .
C23 N7 N8 Ag1 165.7(4) . 1_455
Ag2 N7 N8 Ag1 -3.1(5) . 1_455
C5 N3 C1 C2 -2.7(8) . .
Ag1 N3 C1 C2 173.4(4) . .
N3 C1 C2 C3 2.9(9) . .
C1 C2 C3 C4 -0.9(9) . .
C2 C3 C4 C5 -1.1(8) . .
C2 C3 C4 C6 179.0(5) . .
C1 N3 C5 C4 0.5(7) . .
Ag1 N3 C5 C4 -175.7(4) . .
C3 C4 C5 N3 1.4(8) . .
C6 C4 C5 N3 -178.7(4) . .
N2 N1 C6 O1 -0.4(5) . .
Ag2 N1 C6 O1 167.7(3) . .
N2 N1 C6 C4 -179.7(5) . .
Ag2 N1 C6 C4 -11.5(8) . .
C7 O1 C6 N1 0.7(5) . .
C7 O1 C6 C4 -180.0(4) . .
C5 C4 C6 N1 42.9(8) . .
C3 C4 C6 N1 -137.3(6) . .
C5 C4 C6 O1 -136.3(5) . .
C3 C4 C6 O1 43.5(7) . .
N1 N2 C7 O1 0.4(5) . .
Ag1 N2 C7 O1 157.5(3) 1_455 .
N1 N2 C7 C8 177.3(5) . .
Ag1 N2 C7 C8 -25.6(8) 1_455 .
C6 O1 C7 N2 -0.7(5) . .
C6 O1 C7 C8 -177.9(5) . .
C13 N6 C9 C10 0.5(8) . .
Ag2 N6 C9 C10 174.5(4) . .
N6 C9 C10 C11 -1.2(9) . .
N6 C9 C10 C14 179.4(5) . .
C9 C10 C11 C12 0.9(10) . .
C14 C10 C11 C12 -179.6(6) . .
C10 C11 C12 C13 -0.1(12) . .
C9 N6 C13 C12 0.3(9) . .
Ag2 N6 C13 C12 -174.0(5) . .
C11 C12 C13 N6 -0.6(12) . .
N4 N5 C14 O2 1.7(7) . .
N4 N5 C14 C10 -179.6(5) . .
C15 O2 C14 N5 -2.3(7) . .
C15 O2 C14 C10 179.0(5) . .
C11 C10 C14 N5 -6.4(10) . .
C9 C10 C14 N5 173.0(6) . .
C11 C10 C14 O2 172.2(6) . .
C9 C10 C14 O2 -8.4(8) . .
N5 N4 C15 O2 -1.0(7) . .
Ag1 N4 C15 O2 178.2(4) 2_777 .
N5 N4 C15 C16 -178.0(7) . .
Ag1 N4 C15 C16 1.2(11) 2_777 .
C14 O2 C15 N4 1.9(7) . .
C14 O2 C15 C16 179.2(6) . .
C21 N9 C17 C18 -4.4(9) . .
Ag2 N9 C17 C18 178.1(5) 1_455 .
N9 C17 C18 C19 3.7(10) . .
C17 C18 C19 C20 -0.5(9) . .
C18 C19 C20 C21 -1.7(9) . .
C18 C19 C20 C22 177.2(5) . .
C17 N9 C21 C20 2.0(8) . .
Ag2 N9 C21 C20 179.1(4) 1_455 .
C19 C20 C21 N9 1.0(8) . .
C22 C20 C21 N9 -177.9(4) . .
N7 N8 C22 O3 0.1(5) . .
Ag1 N8 C22 O3 -164.1(3) 1_455 .
N7 N8 C22 C20 179.6(5) . .
Ag1 N8 C22 C20 15.4(7) 1_455 .
C23 O3 C22 N8 -0.8(6) . .
C23 O3 C22 C20 179.6(5) . .
C21 C20 C22 N8 46.1(8) . .
C19 C20 C22 N8 -132.8(6) . .
C21 C20 C22 O3 -134.4(5) . .
C19 C20 C22 O3 46.6(7) . .
N8 N7 C23 O3 -1.2(6) . .
Ag2 N7 C23 O3 164.8(3) . .
N8 N7 C23 C24 178.3(6) . .
Ag2 N7 C23 C24 -15.6(10) . .
C22 O3 C23 N7 1.3(6) . .
C22 O3 C23 C24 -178.3(6) . .
